data_7710316
loop_
_publ_author_name
'Bhar, Kishalay'
'Guo, Wenbin'
'Gonidec, Mathieu'
'Nikhil Raj M, Venkata'
'Bhatt, Surabhi'
'Perdih, Franc'
'Guionneau, Philippe'
'Chastanet, Guillaume'
'Sharma, Anuj K.'

_publ_section_title
;
 High temperature spin crossover behaviour of mononuclear
 bis-(thiocyanato)iron(II) complexes with judiciously designed bidentate
 N-donor Schiff bases with varying substituents.
;
_journal_issue 24
_journal_name_full 'Dalton transactions (Cambridge, England : 2003)'
_journal_page_first 9302
_journal_page_last 9313
_journal_paper_doi 10.1039/d2dt00416j
_journal_volume 51
_journal_year 2022
_chemical_formula_moiety '2(C40 H32 Fe N6 S2)'
_chemical_formula_sum 'C80 H64 Fe2 N12 S4'
_chemical_formula_weight 1433.37
_space_group_crystal_system tetragonal
_space_group_IT_number 92
_space_group_name_Hall 'P 4abw 2nw'
_space_group_name_H-M_alt 'P 41 21 2'
_atom_sites_solution_hydrogens geom
_audit_creation_date 2022-05-05
_audit_creation_method
;
Olex2 1.3
(compiled 2020.11.12 svn.r5f609507 for OlexSys, GUI svn.r6408)
;
_audit_update_record
;
2022-05-08 deposited with the CCDC.	2022-05-24 downloaded from the CCDC.
;
_cell_angle_alpha 90
_cell_angle_beta 90
_cell_angle_gamma 90
_cell_formula_units_Z 2
_cell_length_a 17.6315(3)
_cell_length_b 17.6315(3)
_cell_length_c 12.1717(3)
_cell_measurement_reflns_used 9919
_cell_measurement_temperature 250(2)
_cell_measurement_theta_max 27.07
_cell_measurement_theta_min 2.34
_cell_volume 3783.81(13)
_computing_molecular_graphics 'Olex2 1.3 (Dolomanov et al., 2009)'
_computing_publication_material 'Olex2 1.3 (Dolomanov et al., 2009)'
_computing_structure_refinement 'SHELXL 2014/7 (Sheldrick, 2015)'
_diffrn_ambient_temperature 250.15
_diffrn_measured_fraction_theta_full 0.997
_diffrn_measured_fraction_theta_max 0.996
_diffrn_measurement_device_type 'Bruker APEX-II CCD'
_diffrn_measurement_method '\f and \w scans'
_diffrn_radiation_type MoK\a
_diffrn_radiation_wavelength 0.71073
_diffrn_reflns_av_R_equivalents 0.1028
_diffrn_reflns_av_unetI/netI 0.0598
_diffrn_reflns_Laue_measured_fraction_full 0.997
_diffrn_reflns_Laue_measured_fraction_max 0.996
_diffrn_reflns_limit_h_max 22
_diffrn_reflns_limit_h_min -18
_diffrn_reflns_limit_k_max 22
_diffrn_reflns_limit_k_min -22
_diffrn_reflns_limit_l_max 15
_diffrn_reflns_limit_l_min -15
_diffrn_reflns_number 75739
_diffrn_reflns_point_group_measured_fraction_full 0.998
_diffrn_reflns_point_group_measured_fraction_max 0.996
_diffrn_reflns_theta_full 25.242
_diffrn_reflns_theta_max 27.287
_diffrn_reflns_theta_min 2.033
_exptl_absorpt_coefficient_mu 0.545
_exptl_absorpt_correction_T_max 0.7455
_exptl_absorpt_correction_T_min 0.6490
_exptl_absorpt_correction_type multi-scan
_exptl_absorpt_process_details
;
SADABS-2012/1 (Bruker,2012) was used for absorption correction.
wR2(int) was 0.0728 before and 0.0601 after correction.
The Ratio of minimum to maximum transmission is 0.8706.
The \l/2 correction factor is 0.0015.
;
_exptl_crystal_colour black
_exptl_crystal_colour_primary black
_exptl_crystal_density_diffrn 1.258
_exptl_crystal_description prism
_exptl_crystal_F_000 1488
_exptl_crystal_size_max 0.16
_exptl_crystal_size_mid 0.08
_exptl_crystal_size_min 0.04
_refine_diff_density_max 0.591
_refine_diff_density_min -0.392
_refine_diff_density_rms 0.049
_refine_ls_abs_structure_details
;
 Flack x determined using 999 quotients [(I+)-(I-)]/[(I+)+(I-)]
 (Parsons, Flack and Wagner, Acta Cryst. B69 (2013) 249-259).
;
_refine_ls_abs_structure_Flack 0.003(7)
_refine_ls_extinction_method none
_refine_ls_goodness_of_fit_ref 1.020
_refine_ls_hydrogen_treatment constr
_refine_ls_matrix_type full
_refine_ls_number_parameters 223
_refine_ls_number_reflns 4243
_refine_ls_number_restraints 0
_refine_ls_restrained_S_all 1.020
_refine_ls_R_factor_all 0.0883
_refine_ls_R_factor_gt 0.0461
_refine_ls_shift/su_max 0.000
_refine_ls_shift/su_mean 0.000
_refine_ls_structure_factor_coef Fsqd
_refine_ls_weighting_details 'w=1/[\s^2^(Fo^2^)+(0.0431P)^2^+0.3851P] where P=(Fo^2^+2Fc^2^)/3'
_refine_ls_weighting_scheme calc
_refine_ls_wR_factor_gt 0.0824
_refine_ls_wR_factor_ref 0.0922
_reflns_Friedel_coverage 0.733
_reflns_Friedel_fraction_full 0.999
_reflns_Friedel_fraction_max 0.996
_reflns_number_gt 2982
_reflns_number_total 4243
_reflns_threshold_expression 'I > 2\s(I)'
_cod_data_source_file d2dt00416j2.cif
_cod_data_source_block sample2324250k-final
_cod_depositor_comments 'Adding full bibliography for 7710305--7710325.cif.'
_cod_original_cell_volume 3783.81(16)
_cod_database_code 7710316
_shelx_shelxl_version_number 2014/7
_shelx_space_group_comment
;
The symmetry employed for this shelxl refinement is uniquely defined
by the following loop, which should always be used as a source of
symmetry information in preference to the above space-group names.
They are only intended as comments.
;
_shelx_estimated_absorpt_t_max 0.979
_shelx_estimated_absorpt_t_min 0.918
_olex2_refinement_description
;
1. Fixed Uiso
 At 1.2 times of:
  All C(H) groups
 At 1.5 times of:
  All C(H,H,H) groups
2.a Aromatic/amide H refined with riding coordinates:
 C1(H1), C2(H2), C3(H3), C4(H4), C8(H8), C9(H9), C10(H10), C11(H11), C12(H12),
 C14(H14), C15(H15), C17(H17), C18(H18)
2.b Idealised Me refined as rotating group:
 C19(H19A,H19B,H19C)
;
_smtbx_masks_void_probe_radius 1.2
_smtbx_masks_void_truncation_radius 1.2
_olex2_submission_special_instructions 'No special instructions were received'

loop_
_space_group_symop_operation_xyz
'x, y, z'
'-y+1/2, x+1/2, z+1/4'
'-x, -y, z+1/2'
'y+1/2, -x+1/2, z+3/4'
'x+1/2, -y+1/2, -z+3/4'
'y, x, -z'
'-x+1/2, y+1/2, -z+1/4'
'-y, -x, -z+1/2'

loop_
_atom_site_label
_atom_site_type_symbol
_atom_site_fract_x
_atom_site_fract_y
_atom_site_fract_z
_atom_site_U_iso_or_equiv
_atom_site_adp_type
_atom_site_occupancy
_atom_site_site_symmetry_order
_atom_site_calc_flag
_atom_site_refinement_flags_posn
_atom_site_refinement_flags_adp
_atom_site_refinement_flags_occupancy
_atom_site_disorder_assembly
_atom_site_disorder_group
Fe1 Fe 0.09441(3) 0.09441(3) 0.5000 0.03024(19) Uani 1 2 d S T P . .
S1 S -0.16906(6) 0.10332(8) 0.57285(12) 0.0689(4) Uani 1 1 d . . . . .
N1 N 0.08106(15) 0.11592(15) 0.3434(2) 0.0299(7) Uani 1 1 d . . . . .
N2 N 0.20482(14) 0.09370(15) 0.4942(2) 0.0299(6) Uani 1 1 d . . . . .
N3 N -0.01566(17) 0.09451(18) 0.5212(2) 0.0381(7) Uani 1 1 d . . . . .
C1 C 0.0740(2) 0.0661(2) 0.2611(3) 0.0408(9) Uani 1 1 d . . . . .
H1 H 0.0762 0.0140 0.2774 0.049 Uiso 1 1 calc R U . . .
C2 C 0.0637(2) 0.0880(2) 0.1529(3) 0.0530(11) Uani 1 1 d . . . . .
H2 H 0.0578 0.0513 0.0975 0.064 Uiso 1 1 calc R U . . .
C3 C 0.0621(3) 0.1640(2) 0.1270(3) 0.0561(12) Uani 1 1 d . . . . .
H3 H 0.0557 0.1799 0.0538 0.067 Uiso 1 1 calc R U . . .
C4 C 0.0701(3) 0.2165(2) 0.2107(3) 0.0502(11) Uani 1 1 d . . . . .
H4 H 0.0691 0.2688 0.1955 0.060 Uiso 1 1 calc R U . . .
C5 C 0.0794(2) 0.1908(2) 0.3169(3) 0.0342(9) Uani 1 1 d . . . . .
C6 C 0.24036(18) 0.0872(2) 0.5871(3) 0.0324(8) Uani 1 1 d . . . . .
C7 C 0.3237(2) 0.0847(2) 0.5998(3) 0.0352(9) Uani 1 1 d . . . . .
C8 C 0.3640(2) 0.0219(2) 0.5649(3) 0.0474(11) Uani 1 1 d . . . . .
H8 H 0.3384 -0.0193 0.5330 0.057 Uiso 1 1 calc R U . . .
C9 C 0.4415(3) 0.0197(3) 0.5766(4) 0.0597(13) Uani 1 1 d . . . . .
H9 H 0.4685 -0.0235 0.5539 0.072 Uiso 1 1 calc R U . . .
C10 C 0.4795(2) 0.0799(3) 0.6212(4) 0.0611(14) Uani 1 1 d . . . . .
H10 H 0.5327 0.0788 0.6263 0.073 Uiso 1 1 calc R U . . .
C11 C 0.4402(3) 0.1416(3) 0.6586(4) 0.0586(13) Uani 1 1 d . . . . .
H11 H 0.4660 0.1823 0.6917 0.070 Uiso 1 1 calc R U . . .
C12 C 0.3621(2) 0.1439(2) 0.6475(4) 0.0479(11) Uani 1 1 d . . . . .
H12 H 0.3351 0.1864 0.6728 0.058 Uiso 1 1 calc R U . . .
C13 C 0.24665(19) 0.1043(2) 0.3936(3) 0.0311(8) Uani 1 1 d . . . . .
C14 C 0.2780(2) 0.1733(2) 0.3691(3) 0.0397(9) Uani 1 1 d . . . . .
H14 H 0.2768 0.2129 0.4209 0.048 Uiso 1 1 calc R U . . .
C15 C 0.3114(2) 0.1842(2) 0.2679(3) 0.0487(11) Uani 1 1 d . . . . .
H15 H 0.3326 0.2319 0.2517 0.058 Uiso 1 1 calc R U . . .
C16 C 0.3148(2) 0.1280(3) 0.1902(3) 0.0504(11) Uani 1 1 d . . . . .
C17 C 0.2839(2) 0.0594(3) 0.2166(3) 0.0563(13) Uani 1 1 d . . . . .
H17 H 0.2857 0.0198 0.1649 0.068 Uiso 1 1 calc R U . . .
C18 C 0.2498(2) 0.0464(2) 0.3178(3) 0.0471(11) Uani 1 1 d . . . . .
H18 H 0.2292 -0.0014 0.3344 0.057 Uiso 1 1 calc R U . . .
C19 C 0.3507(3) 0.1416(3) 0.0787(4) 0.0847(18) Uani 1 1 d . . . . .
H19A H 0.3433 0.1941 0.0573 0.127 Uiso 1 1 calc R U . . .
H19B H 0.3273 0.1086 0.0247 0.127 Uiso 1 1 calc R U . . .
H19C H 0.4046 0.1308 0.0827 0.127 Uiso 1 1 calc R U . . .
C20 C -0.0795(2) 0.09892(19) 0.5416(3) 0.0363(8) Uani 1 1 d . . . . .

loop_
_atom_site_aniso_label
_atom_site_aniso_U_11
_atom_site_aniso_U_22
_atom_site_aniso_U_33
_atom_site_aniso_U_23
_atom_site_aniso_U_13
_atom_site_aniso_U_12
Fe1 0.0329(3) 0.0329(3) 0.0250(3) 0.0028(2) -0.0028(2) -0.0035(3)
S1 0.0401(7) 0.0643(8) 0.1023(11) 0.0066(8) 0.0112(6) 0.0044(6)
N1 0.0353(17) 0.0333(17) 0.0211(14) 0.0009(12) -0.0060(13) -0.0023(12)
N2 0.0309(15) 0.0301(15) 0.0286(15) -0.0001(16) -0.0001(14) -0.0034(13)
N3 0.0369(18) 0.0406(18) 0.0368(18) 0.0033(17) -0.0076(15) -0.0059(15)
C1 0.051(2) 0.036(2) 0.036(2) -0.0016(19) -0.006(2) -0.0006(16)
C2 0.082(3) 0.045(3) 0.031(2) -0.005(2) -0.0112(19) -0.006(2)
C3 0.089(3) 0.049(3) 0.030(2) 0.007(2) -0.012(2) 0.002(2)
C4 0.081(3) 0.033(2) 0.037(2) 0.0013(19) -0.014(2) 0.003(2)
C5 0.041(2) 0.033(2) 0.028(2) 0.0024(16) -0.0064(18) -0.0013(16)
C6 0.0311(19) 0.034(2) 0.0316(19) 0.0036(18) -0.0011(16) -0.0010(17)
C7 0.035(2) 0.046(2) 0.0247(19) 0.0085(18) -0.0014(16) -0.0010(19)
C8 0.045(3) 0.053(3) 0.044(3) -0.004(2) -0.005(2) 0.005(2)
C9 0.049(3) 0.081(4) 0.049(3) -0.002(3) 0.000(2) 0.020(2)
C10 0.032(2) 0.100(4) 0.052(3) 0.016(3) 0.001(2) -0.002(3)
C11 0.043(3) 0.079(4) 0.053(3) 0.007(3) -0.003(2) -0.014(2)
C12 0.043(3) 0.050(3) 0.050(3) -0.001(2) -0.001(2) -0.004(2)
C13 0.0302(19) 0.036(2) 0.0269(19) 0.0016(17) -0.0008(15) 0.0027(17)
C14 0.045(2) 0.037(2) 0.037(2) -0.0021(18) 0.009(2) -0.0001(19)
C15 0.050(3) 0.051(3) 0.044(3) 0.005(2) 0.012(2) -0.006(2)
C16 0.041(2) 0.077(3) 0.033(2) -0.004(2) 0.006(2) -0.009(2)
C17 0.058(3) 0.071(3) 0.040(3) -0.022(2) 0.011(2) -0.009(2)
C18 0.054(3) 0.044(3) 0.044(2) -0.007(2) 0.007(2) -0.0062(19)
C19 0.086(4) 0.123(5) 0.044(3) -0.008(3) 0.024(3) -0.028(3)
C20 0.039(2) 0.030(2) 0.0402(19) 0.0060(17) -0.0048(17) -0.0028(17)

loop_
_atom_type_symbol
_atom_type_description
_atom_type_scat_dispersion_real
_atom_type_scat_dispersion_imag
_atom_type_scat_source
C C 0.0033 0.0016 'International Tables Vol C Tables 4.2.6.8 and 6.1.1.4'
H H 0.0000 0.0000 'International Tables Vol C Tables 4.2.6.8 and 6.1.1.4'
Fe Fe 0.3463 0.8444 'International Tables Vol C Tables 4.2.6.8 and 6.1.1.4'
N N 0.0061 0.0033 'International Tables Vol C Tables 4.2.6.8 and 6.1.1.4'
S S 0.1246 0.1234 'International Tables Vol C Tables 4.2.6.8 and 6.1.1.4'

loop_
_geom_angle_atom_site_label_1
_geom_angle_atom_site_label_2
_geom_angle_atom_site_label_3
_geom_angle
_geom_angle_site_symmetry_1
_geom_angle_site_symmetry_3
_geom_angle_publ_flag
N1 Fe1 N1 174.04(17) . 6_556 ?
N1 Fe1 N3 93.65(11) . 6_556 ?
N1 Fe1 N3 90.53(12) 6_556 6_556 ?
N1 Fe1 N3 90.53(12) . . ?
N1 Fe1 N3 93.65(11) 6_556 . ?
N2 Fe1 N1 80.85(12) 6_556 . ?
N2 Fe1 N1 94.93(12) 6_556 6_556 ?
N2 Fe1 N1 80.85(12) . 6_556 ?
N2 Fe1 N1 94.93(12) . . ?
N2 Fe1 N2 90.81(16) 6_556 . ?
N2 Fe1 N3 174.49(12) 6_556 6_556 ?
N2 Fe1 N3 174.49(12) . . ?
N2 Fe1 N3 89.31(12) . 6_556 ?
N2 Fe1 N3 89.31(12) 6_556 . ?
N3 Fe1 N3 91.11(19) . 6_556 ?
C1 N1 Fe1 127.8(2) . . ?
C1 N1 C5 117.3(3) . . ?
C5 N1 Fe1 115.0(2) . . ?
C6 N2 Fe1 116.8(2) . . ?
C6 N2 C13 120.3(3) . . ?
C13 N2 Fe1 122.8(2) . . ?
C20 N3 Fe1 173.9(3) . . ?
N1 C1 H1 118.6 . . ?
N1 C1 C2 122.7(3) . . ?
C2 C1 H1 118.6 . . ?
C1 C2 H2 120.2 . . ?
C3 C2 C1 119.5(4) . . ?
C3 C2 H2 120.2 . . ?
C2 C3 H3 120.6 . . ?
C2 C3 C4 118.7(4) . . ?
C4 C3 H3 120.6 . . ?
C3 C4 H4 120.6 . . ?
C5 C4 C3 118.8(4) . . ?
C5 C4 H4 120.6 . . ?
N1 C5 C4 123.0(3) . . ?
N1 C5 C6 112.8(3) . 6_556 ?
C4 C5 C6 124.2(3) . 6_556 ?
N2 C6 C5 114.5(3) . 6_556 ?
N2 C6 C7 125.0(3) . . ?
C5 C6 C7 120.4(3) 6_556 . ?
C8 C7 C6 120.2(4) . . ?
C12 C7 C6 120.8(3) . . ?
C12 C7 C8 119.0(4) . . ?
C7 C8 H8 119.9 . . ?
C9 C8 C7 120.2(4) . . ?
C9 C8 H8 119.9 . . ?
C8 C9 H9 119.8 . . ?
C10 C9 C8 120.4(5) . . ?
C10 C9 H9 119.8 . . ?
C9 C10 H10 120.0 . . ?
C9 C10 C11 120.0(4) . . ?
C11 C10 H10 120.0 . . ?
C10 C11 H11 120.2 . . ?
C10 C11 C12 119.6(5) . . ?
C12 C11 H11 120.2 . . ?
C7 C12 C11 120.7(4) . . ?
C7 C12 H12 119.7 . . ?
C11 C12 H12 119.7 . . ?
C14 C13 N2 120.4(3) . . ?
C14 C13 C18 119.7(3) . . ?
C18 C13 N2 119.6(3) . . ?
C13 C14 H14 120.3 . . ?
C13 C14 C15 119.4(4) . . ?
C15 C14 H14 120.3 . . ?
C14 C15 H15 118.9 . . ?
C16 C15 C14 122.2(4) . . ?
C16 C15 H15 118.9 . . ?
C15 C16 C19 121.4(4) . . ?
C17 C16 C15 117.5(4) . . ?
C17 C16 C19 121.1(4) . . ?
C16 C17 H17 119.1 . . ?
C16 C17 C18 121.8(4) . . ?
C18 C17 H17 119.1 . . ?
C13 C18 C17 119.3(4) . . ?
C13 C18 H18 120.3 . . ?
C17 C18 H18 120.3 . . ?
C16 C19 H19A 109.5 . . ?
C16 C19 H19B 109.5 . . ?
C16 C19 H19C 109.5 . . ?
H19A C19 H19B 109.5 . . ?
H19A C19 H19C 109.5 . . ?
H19B C19 H19C 109.5 . . ?
N3 C20 S1 178.4(3) . . ?

loop_
_geom_bond_atom_site_label_1
_geom_bond_atom_site_label_2
_geom_bond_distance
_geom_bond_site_symmetry_2
_geom_bond_publ_flag
Fe1 N1 1.958(2) 6_556 ?
Fe1 N1 1.958(2) . ?
Fe1 N2 1.948(3) . ?
Fe1 N2 1.948(3) 6_556 ?
Fe1 N3 1.958(3) . ?
Fe1 N3 1.958(3) 6_556 ?
S1 C20 1.627(4) . ?
N1 C1 1.338(4) . ?
N1 C5 1.359(4) . ?
N2 C6 1.298(4) . ?
N2 C13 1.442(4) . ?
N3 C20 1.154(4) . ?
C1 H1 0.9400 . ?
C1 C2 1.385(5) . ?
C2 H2 0.9400 . ?
C2 C3 1.376(5) . ?
C3 H3 0.9400 . ?
C3 C4 1.385(5) . ?
C4 H4 0.9400 . ?
C4 C5 1.380(5) . ?
C5 C6 1.466(5) 6_556 ?
C6 C5 1.466(5) 6_556 ?
C6 C7 1.479(5) . ?
C7 C8 1.381(5) . ?
C7 C12 1.373(5) . ?
C8 H8 0.9400 . ?
C8 C9 1.373(6) . ?
C9 H9 0.9400 . ?
C9 C10 1.368(6) . ?
C10 H10 0.9400 . ?
C10 C11 1.369(6) . ?
C11 H11 0.9400 . ?
C11 C12 1.383(6) . ?
C12 H12 0.9400 . ?
C13 C14 1.370(5) . ?
C13 C18 1.376(5) . ?
C14 H14 0.9400 . ?
C14 C15 1.378(5) . ?
C15 H15 0.9400 . ?
C15 C16 1.371(5) . ?
C16 C17 1.366(6) . ?
C16 C19 1.518(6) . ?
C17 H17 0.9400 . ?
C17 C18 1.389(5) . ?
C18 H18 0.9400 . ?
C19 H19A 0.9700 . ?
C19 H19B 0.9700 . ?
C19 H19C 0.9700 . ?

loop_
_geom_torsion_atom_site_label_1
_geom_torsion_atom_site_label_2
_geom_torsion_atom_site_label_3
_geom_torsion_atom_site_label_4
_geom_torsion
_geom_torsion_site_symmetry_1
_geom_torsion_site_symmetry_2
_geom_torsion_site_symmetry_3
_geom_torsion_site_symmetry_4
_geom_torsion_publ_flag
Fe1 N1 C1 C2 179.0(3) . . . . ?
Fe1 N1 C5 C4 -179.6(3) . . . . ?
Fe1 N1 C5 C6 -0.7(4) . . . 6_556 ?
Fe1 N2 C6 C5 1.4(4) . . . 6_556 ?
Fe1 N2 C6 C7 179.3(3) . . . . ?
Fe1 N2 C13 C14 100.5(3) . . . . ?
Fe1 N2 C13 C18 -74.3(4) . . . . ?
N1 C1 C2 C3 1.5(6) . . . . ?
N2 C6 C7 C8 -70.3(5) . . . . ?
N2 C6 C7 C12 110.4(4) . . . . ?
N2 C13 C14 C15 -173.8(3) . . . . ?
N2 C13 C18 C17 173.8(4) . . . . ?
C1 N1 C5 C4 0.8(5) . . . . ?
C1 N1 C5 C6 179.7(3) . . . 6_556 ?
C1 C2 C3 C4 -0.7(7) . . . . ?
C2 C3 C4 C5 0.1(7) . . . . ?
C3 C4 C5 N1 -0.1(7) . . . . ?
C3 C4 C5 C6 -178.9(4) . . . 6_556 ?
C5 N1 C1 C2 -1.5(5) . . . . ?
C5 C6 C7 C8 107.4(4) 6_556 . . . ?
C5 C6 C7 C12 -71.9(5) 6_556 . . . ?
C6 N2 C13 C14 -75.8(4) . . . . ?
C6 N2 C13 C18 109.4(4) . . . . ?
C6 C7 C8 C9 179.9(4) . . . . ?
C6 C7 C12 C11 -179.5(4) . . . . ?
C7 C8 C9 C10 -1.1(7) . . . . ?
C8 C7 C12 C11 1.2(6) . . . . ?
C8 C9 C10 C11 2.6(7) . . . . ?
C9 C10 C11 C12 -2.3(7) . . . . ?
C10 C11 C12 C7 0.3(7) . . . . ?
C12 C7 C8 C9 -0.8(6) . . . . ?
C13 N2 C6 C5 177.9(3) . . . 6_556 ?
C13 N2 C6 C7 -4.2(5) . . . . ?
C13 C14 C15 C16 -0.3(6) . . . . ?
C14 C13 C18 C17 -1.0(6) . . . . ?
C14 C15 C16 C17 -0.4(6) . . . . ?
C14 C15 C16 C19 179.1(4) . . . . ?
C15 C16 C17 C18 0.4(7) . . . . ?
C16 C17 C18 C13 0.3(7) . . . . ?
C18 C13 C14 C15 1.0(6) . . . . ?
C19 C16 C17 C18 -179.1(5) . . . . ?

loop_
_smtbx_masks_void_nr
_smtbx_masks_void_average_x
_smtbx_masks_void_average_y
_smtbx_masks_void_average_z
_smtbx_masks_void_volume
_smtbx_masks_void_count_electrons
_smtbx_masks_void_content
1 0.149 0.851 0.750 72.0 9.2 ?
2 0.231 0.231 0.000 27.7 0.0 ?
3 0.269 0.731 0.250 27.7 0.0 ?
4 0.351 0.351 0.500 72.0 8.9 ?
5 0.649 0.649 0.000 72.0 9.0 ?
6 0.731 0.269 0.750 27.7 0.0 ?
7 0.769 0.769 0.500 27.7 0.0 ?
8 0.851 0.149 0.250 72.0 9.0 ?
